data_7128489
loop_
_publ_author_name
'Zhang, Bo'
'Duan, Yu'ai'
'Zhang, Xin'
'Guo, Shuai'

_publ_section_title
;
 Uncommon carbene-to-azole ligand rearrangement of N-heterocyclic carbenes
 in a ruthenium system.
;
_journal_issue 56
_journal_name_full 'Chemical communications (Cambridge, England)'
_journal_page_first 6879
_journal_page_last 6882
_journal_paper_doi 10.1039/d1cc01871j
_journal_volume 57
_journal_year 2021
_chemical_formula_moiety 'C25 H32 Cl N3 O Ru'
_chemical_formula_sum 'C25 H32 Cl N3 O Ru'
_chemical_formula_weight 527.06
_space_group_crystal_system monoclinic
_space_group_IT_number 14
_space_group_name_Hall '-P 2ybc'
_space_group_name_H-M_alt 'P 1 21/c 1'
_atom_sites_solution_hydrogens geom
_atom_sites_solution_primary direct
_atom_sites_solution_secondary difmap
_audit_creation_date 2018-04-26
_audit_creation_method
;
  Olex2 1.1
  (compiled 2011.02.15 svn.r1672, GUI svn.r3494)
;
_audit_update_record
;
2021-04-02 deposited with the CCDC.	2021-06-14 downloaded from the CCDC.
;
_cell_angle_alpha 90.00
_cell_angle_beta 100.9650(17)
_cell_angle_gamma 90.00
_cell_formula_units_Z 4
_cell_length_a 7.68636(12)
_cell_length_b 17.1382(3)
_cell_length_c 18.5598(3)
_cell_measurement_reflns_used 6710
_cell_measurement_temperature 108.85(10)
_cell_measurement_theta_max 29.5820
_cell_measurement_theta_min 3.5890
_cell_volume 2400.25(7)
_computing_cell_refinement
;
CrysAlisPro, Agilent Technologies,
Version 1.171.37.35 (release 13-08-2014 CrysAlis171 .NET)
(compiled Aug 13 2014,18:06:01)
;
_computing_data_collection
;
CrysAlisPro, Agilent Technologies,
Version 1.171.37.35 (release 13-08-2014 CrysAlis171 .NET)
(compiled Aug 13 2014,18:06:01)
;
_computing_data_reduction
;
CrysAlisPro, Agilent Technologies,
Version 1.171.37.35 (release 13-08-2014 CrysAlis171 .NET)
(compiled Aug 13 2014,18:06:01)
;
_computing_molecular_graphics
;
O. V. Dolomanov, L. J. Bourhis, R. J. Gildea, J. A. K. Howard and H. Puschmann,
OLEX2: a complete structure solution, refinement and analysis program.
J. Appl. Cryst. (2009). 42, 339-341.
;
_computing_publication_material
;
O. V. Dolomanov, L. J. Bourhis, R. J. Gildea, J. A. K. Howard and H. Puschmann,
OLEX2: a complete structure solution, refinement and analysis program.
J. Appl. Cryst. (2009). 42, 339-341.
;
_computing_structure_refinement 'SHELXL-97 (Sheldrick, 1997)'
_computing_structure_solution 'A short history of SHELX (Sheldrick, 2007)/Bruker'
_diffrn_ambient_environment N~2~
_diffrn_ambient_temperature 108.85(10)
_diffrn_detector 'CCD plate'
_diffrn_detector_area_resol_mean 16.0971
_diffrn_detector_type Eos
_diffrn_measured_fraction_theta_full 0.9975
_diffrn_measured_fraction_theta_max 0.8441
_diffrn_measurement_details
;
#__ type_ start__ end____ width___ exp.time_
  1 omega  -46.00  -12.00   1.0000    5.0000
omega____ theta____ kappa____ phi______ frames
    -      -13.4210  -57.0000   60.0000 34

#__ type_ start__ end____ width___ exp.time_
  2 omega  -44.00  -18.00   1.0000    5.0000
omega____ theta____ kappa____ phi______ frames
    -      -13.4210  -57.0000   30.0000 26

#__ type_ start__ end____ width___ exp.time_
  3 omega   -2.00   24.00   1.0000    5.0000
omega____ theta____ kappa____ phi______ frames
    -      -13.4210  -99.0000   60.0000 26

#__ type_ start__ end____ width___ exp.time_
  4 omega   16.00   60.00   1.0000    5.0000
omega____ theta____ kappa____ phi______ frames
    -       18.7335   37.0000  -90.0000 44

#__ type_ start__ end____ width___ exp.time_
  5 omega    3.00   85.00   1.0000    5.0000
omega____ theta____ kappa____ phi______ frames
    -       18.7335   37.0000  -30.0000 82

#__ type_ start__ end____ width___ exp.time_
  6 omega    4.00   64.00   1.0000    5.0000
omega____ theta____ kappa____ phi______ frames
    -       18.7335   57.0000   60.0000 60

#__ type_ start__ end____ width___ exp.time_
  7 omega  -60.00  -35.00   1.0000    5.0000
omega____ theta____ kappa____ phi______ frames
    -      -13.4210  117.0000   -2.0000 25
;
_diffrn_measurement_device 'four-circle diffractometer'
_diffrn_measurement_device_type 'Xcalibur, Eos, Gemini'
_diffrn_measurement_method '\w scans'
_diffrn_orient_matrix_UB_11 -0.0239224000
_diffrn_orient_matrix_UB_12 0.0283635000
_diffrn_orient_matrix_UB_13 -0.0279599000
_diffrn_orient_matrix_UB_21 -0.0048043000
_diffrn_orient_matrix_UB_22 -0.0295512000
_diffrn_orient_matrix_UB_23 -0.0270745000
_diffrn_orient_matrix_UB_31 -0.0907531000
_diffrn_orient_matrix_UB_32 -0.0059135000
_diffrn_orient_matrix_UB_33 0.0011305000
_diffrn_radiation_monochromator graphite
_diffrn_radiation_probe x-ray
_diffrn_radiation_type 'Mo K\a'
_diffrn_radiation_wavelength 0.71073
_diffrn_reflns_av_R_equivalents 0.0236
_diffrn_reflns_av_unetI/netI 0.0278
_diffrn_reflns_limit_h_max 9
_diffrn_reflns_limit_h_min -9
_diffrn_reflns_limit_k_max 21
_diffrn_reflns_limit_k_min -21
_diffrn_reflns_limit_l_max 21
_diffrn_reflns_limit_l_min -22
_diffrn_reflns_number 13603
_diffrn_reflns_theta_full 26.00
_diffrn_reflns_theta_max 26.00
_diffrn_reflns_theta_min 2.97
_diffrn_source 'Enhance (Mo) X-ray Source'
_exptl_absorpt_coefficient_mu 0.786
_exptl_absorpt_correction_T_max 1.00000
_exptl_absorpt_correction_T_min 0.89726
_exptl_absorpt_correction_type multi-scan
_exptl_absorpt_process_details
;
CrysAlisPro, Agilent Technologies,
Version 1.171.37.35 (release 13-08-2014 CrysAlis171 .NET)
(compiled Aug 13 2014,18:06:01)
Empirical absorption correction using spherical harmonics,
 implemented in SCALE3 ABSPACK scaling algorithm.
;
_exptl_crystal_density_diffrn 1.459
_exptl_crystal_density_method 'not measured'
_exptl_crystal_description block
_exptl_crystal_F_000 1088
_exptl_crystal_size_max 0.16
_exptl_crystal_size_mid 0.14
_exptl_crystal_size_min 0.13
_refine_diff_density_max 0.367
_refine_diff_density_min -0.390
_refine_diff_density_rms 0.058
_refine_ls_extinction_method none
_refine_ls_goodness_of_fit_ref 1.059
_refine_ls_hydrogen_treatment mixed
_refine_ls_matrix_type full
_refine_ls_number_parameters 286
_refine_ls_number_reflns 4711
_refine_ls_number_restraints 0
_refine_ls_restrained_S_all 1.059
_refine_ls_R_factor_all 0.0272
_refine_ls_R_factor_gt 0.0229
_refine_ls_shift/su_max 0.003
_refine_ls_shift/su_mean 0.000
_refine_ls_structure_factor_coef Fsqd
_refine_ls_weighting_details 'calc w=1/[\s^2^(Fo^2^)+(0.0229P)^2^+1.1275P] where P=(Fo^2^+2Fc^2^)/3'
_refine_ls_weighting_scheme calc
_refine_ls_wR_factor_gt 0.0536
_refine_ls_wR_factor_ref 0.0561
_reflns_number_gt 4270
_reflns_number_total 4711
_reflns_threshold_expression >2sigma(I)
_cod_data_source_file d1cc01871j2.cif
_cod_data_source_block exp_5438
_cod_depositor_comments 'Adding full bibliography for 7128489--7128493.cif.'
_cod_database_code 7128489
_reflns_odcompleteness_completeness 99.75
_reflns_odcompleteness_iscentric 1
_reflns_odcompleteness_theta 26.32

loop_
_space_group_symop_id
_space_group_symop_operation_xyz
1 'x, y, z'
2 '-x, y+1/2, -z+1/2'
3 '-x, -y, -z'
4 'x, -y-1/2, z-1/2'

loop_
_atom_site_label
_atom_site_type_symbol
_atom_site_fract_x
_atom_site_fract_y
_atom_site_fract_z
_atom_site_U_iso_or_equiv
_atom_site_adp_type
_atom_site_occupancy
_atom_site_symmetry_multiplicity
_atom_site_calc_flag
_atom_site_refinement_flags
_atom_site_disorder_assembly
_atom_site_disorder_group
Ru1 Ru 0.027163(17) 0.209625(9) 0.216054(8) 0.01361(6) Uani 1 1 d . . .
Cl1 Cl 0.08648(6) 0.27026(3) 0.10603(3) 0.02003(11) Uani 1 1 d . . .
O1 O 0.39687(17) -0.14551(8) 0.11586(8) 0.0257(3) Uani 1 1 d . . .
N1 N -0.17757(18) 0.09511(9) 0.11977(8) 0.0135(3) Uani 1 1 d . . .
N3 N -0.43093(18) 0.12941(9) 0.07188(8) 0.0156(3) Uani 1 1 d . . .
N2 N -0.31982(18) 0.06952(9) 0.07259(8) 0.0156(3) Uani 1 1 d . . .
C9 C -0.1916(2) 0.16718(11) 0.14893(10) 0.0143(4) Uani 1 1 d . . .
C4 C 0.3279(2) 0.00229(11) 0.16975(10) 0.0181(4) Uani 1 1 d . . .
H4 H 0.4430 -0.0167 0.1824 0.022 Uiso 1 1 calc R . .
C1 C -0.0083(2) 0.05796(11) 0.13516(10) 0.0137(4) Uani 1 1 d . . .
C5 C 0.1998(2) -0.04207(11) 0.12305(10) 0.0157(4) Uani 1 1 d . . .
C8 C 0.1126(2) -0.16254(12) 0.04163(10) 0.0204(4) Uani 1 1 d . . .
H8A H 0.0606 -0.1284 0.0024 0.031 Uiso 1 1 calc R . .
H8B H 0.0220 -0.1815 0.0663 0.031 Uiso 1 1 calc R . .
H8C H 0.1680 -0.2058 0.0220 0.031 Uiso 1 1 calc R . .
C15 C -0.6064(2) 0.12409(12) 0.02427(11) 0.0204(4) Uani 1 1 d . . .
H15A H -0.6021 0.1470 -0.0225 0.031 Uiso 1 1 calc R . .
H15B H -0.6915 0.1515 0.0466 0.031 Uiso 1 1 calc R . .
H15C H -0.6405 0.0703 0.0177 0.031 Uiso 1 1 calc R . .
C6 C 0.0270(2) -0.01231(11) 0.10544(10) 0.0146(4) Uani 1 1 d . . .
H6 H -0.0616 -0.0395 0.0744 0.017 Uiso 1 1 calc R . .
C3 C 0.2872(2) 0.07353(11) 0.19735(10) 0.0187(4) Uani 1 1 d . . .
H3 H 0.3764 0.1015 0.2273 0.022 Uiso 1 1 calc R . .
C7 C 0.2491(2) -0.11854(11) 0.09520(10) 0.0181(4) Uani 1 1 d . . .
C18 C -0.0084(2) 0.17677(12) 0.32676(10) 0.0182(4) Uani 1 1 d . . .
C2 C 0.1152(2) 0.10506(11) 0.18154(10) 0.0154(4) Uani 1 1 d . . .
C17 C -0.1244(2) 0.23924(12) 0.29942(10) 0.0186(4) Uani 1 1 d . . .
H17 H -0.2459 0.2324 0.2955 0.022 Uiso 1 1 calc R . .
C10 C -0.3617(2) 0.18969(11) 0.11604(10) 0.0147(4) Uani 1 1 d . . .
C11 C -0.4507(2) 0.26632(11) 0.11974(11) 0.0194(4) Uani 1 1 d . . .
H11A H -0.3942 0.2936 0.1638 0.023 Uiso 1 1 calc R . .
H11B H -0.5737 0.2576 0.1230 0.023 Uiso 1 1 calc R . .
C16 C -0.0604(3) 0.31141(12) 0.27807(10) 0.0207(4) Uani 1 1 d . . .
H16 H -0.1387 0.3523 0.2635 0.025 Uiso 1 1 calc R . .
C21 C 0.1229(3) 0.32121(12) 0.27897(11) 0.0255(5) Uani 1 1 d . . .
C23 C -0.0695(3) 0.10072(12) 0.35503(11) 0.0238(4) Uani 1 1 d . . .
H23 H 0.0012 0.0587 0.3393 0.029 Uiso 1 1 calc R . .
C20 C 0.2411(3) 0.25987(13) 0.30559(11) 0.0247(5) Uani 1 1 d . . .
H20 H 0.3624 0.2665 0.3087 0.030 Uiso 1 1 calc R . .
C19 C 0.1750(2) 0.18908(12) 0.32724(10) 0.0223(4) Uani 1 1 d . . .
H19 H 0.2541 0.1486 0.3425 0.027 Uiso 1 1 calc R . .
C12 C -0.4429(3) 0.31738(13) 0.05283(12) 0.0330(5) Uani 1 1 d . . .
H12A H -0.3224 0.3175 0.0441 0.040 Uiso 1 1 calc R . .
H12B H -0.5181 0.2945 0.0101 0.040 Uiso 1 1 calc R . .
C24 C -0.2642(3) 0.08253(14) 0.32538(13) 0.0335(5) Uani 1 1 d . . .
H24A H -0.3371 0.1204 0.3435 0.050 Uiso 1 1 calc R . .
H24B H -0.2916 0.0314 0.3412 0.050 Uiso 1 1 calc R . .
H24C H -0.2865 0.0843 0.2727 0.050 Uiso 1 1 calc R . .
C13 C -0.5013(3) 0.40149(13) 0.06096(14) 0.0371(6) Uani 1 1 d . . .
H13A H -0.5161 0.4271 0.0136 0.045 Uiso 1 1 calc R . .
H13B H -0.6154 0.4013 0.0760 0.045 Uiso 1 1 calc R . .
C22 C 0.1903(3) 0.39519(13) 0.25114(13) 0.0371(6) Uani 1 1 d . . .
H22A H 0.2927 0.3840 0.2303 0.056 Uiso 1 1 calc R . .
H22B H 0.2217 0.4313 0.2910 0.056 Uiso 1 1 calc R . .
H22C H 0.0995 0.4176 0.2142 0.056 Uiso 1 1 calc R . .
C25 C -0.0326(4) 0.10157(15) 0.43906(13) 0.0437(6) Uani 1 1 d . . .
H25A H 0.0910 0.1114 0.4569 0.065 Uiso 1 1 calc R . .
H25B H -0.0641 0.0520 0.4569 0.065 Uiso 1 1 calc R . .
H25C H -0.1016 0.1419 0.4560 0.065 Uiso 1 1 calc R . .
C14 C -0.3712(3) 0.44772(14) 0.11612(15) 0.0439(7) Uani 1 1 d . . .
H14A H -0.3714 0.4282 0.1646 0.066 Uiso 1 1 calc R . .
H14B H -0.4052 0.5017 0.1136 0.066 Uiso 1 1 calc R . .
H14C H -0.2546 0.4426 0.1052 0.066 Uiso 1 1 calc R . .

loop_
_atom_site_aniso_label
_atom_site_aniso_U_11
_atom_site_aniso_U_22
_atom_site_aniso_U_33
_atom_site_aniso_U_23
_atom_site_aniso_U_13
_atom_site_aniso_U_12
Ru1 0.01273(8) 0.01317(9) 0.01400(9) -0.00286(6) 0.00018(6) -0.00048(6)
Cl1 0.0178(2) 0.0230(3) 0.0193(2) 0.00039(19) 0.00362(18) -0.00231(19)
O1 0.0235(7) 0.0228(8) 0.0299(8) -0.0013(6) 0.0029(6) 0.0098(6)
N1 0.0118(7) 0.0135(8) 0.0144(8) -0.0018(6) 0.0007(6) -0.0002(6)
N3 0.0115(7) 0.0161(8) 0.0183(8) -0.0018(7) 0.0005(6) -0.0003(6)
N2 0.0121(7) 0.0152(8) 0.0186(8) -0.0013(7) 0.0003(6) -0.0003(6)
C9 0.0147(8) 0.0139(10) 0.0150(9) -0.0006(7) 0.0043(7) -0.0018(7)
C4 0.0137(8) 0.0209(11) 0.0189(10) 0.0020(8) 0.0007(7) 0.0037(8)
C1 0.0126(8) 0.0156(10) 0.0130(9) 0.0018(7) 0.0023(7) 0.0013(7)
C5 0.0189(8) 0.0145(10) 0.0137(9) 0.0025(7) 0.0030(7) 0.0019(7)
C8 0.0277(10) 0.0170(11) 0.0167(10) -0.0007(8) 0.0045(8) 0.0052(8)
C15 0.0132(8) 0.0214(11) 0.0241(11) -0.0027(8) -0.0025(8) -0.0008(8)
C6 0.0155(8) 0.0153(10) 0.0122(9) 0.0016(7) 0.0008(7) -0.0020(7)
C3 0.0156(8) 0.0201(10) 0.0181(10) -0.0013(8) -0.0023(7) -0.0012(8)
C7 0.0221(9) 0.0175(10) 0.0160(10) 0.0046(8) 0.0065(8) 0.0026(8)
C18 0.0233(9) 0.0180(10) 0.0120(9) -0.0050(8) 0.0003(7) 0.0002(8)
C2 0.0174(8) 0.0145(10) 0.0137(9) 0.0006(7) 0.0019(7) -0.0005(7)
C17 0.0229(9) 0.0197(10) 0.0136(9) -0.0046(8) 0.0045(7) 0.0015(8)
C10 0.0133(8) 0.0146(10) 0.0165(9) -0.0030(8) 0.0036(7) -0.0012(7)
C11 0.0145(8) 0.0178(10) 0.0252(11) -0.0053(8) 0.0022(8) 0.0020(8)
C16 0.0303(10) 0.0162(10) 0.0157(10) -0.0054(8) 0.0049(8) 0.0038(8)
C21 0.0367(11) 0.0199(11) 0.0190(10) -0.0094(9) 0.0031(9) -0.0102(9)
C23 0.0308(10) 0.0188(11) 0.0216(11) -0.0006(8) 0.0046(9) 0.0027(9)
C20 0.0225(9) 0.0290(12) 0.0200(10) -0.0079(9) -0.0029(8) -0.0085(9)
C19 0.0215(9) 0.0253(11) 0.0167(10) -0.0033(8) -0.0046(8) 0.0028(8)
C12 0.0484(13) 0.0202(12) 0.0283(12) -0.0018(9) 0.0017(10) 0.0051(10)
C24 0.0358(11) 0.0284(13) 0.0382(14) 0.0033(10) 0.0115(10) -0.0080(10)
C13 0.0428(13) 0.0210(12) 0.0423(14) 0.0028(10) -0.0053(11) 0.0055(10)
C22 0.0486(13) 0.0244(13) 0.0383(14) -0.0067(10) 0.0085(11) -0.0151(11)
C25 0.0690(17) 0.0360(15) 0.0239(13) 0.0089(11) 0.0036(12) -0.0073(13)
C14 0.0448(13) 0.0222(13) 0.0607(18) -0.0070(12) 0.0000(13) 0.0015(11)

loop_
_atom_type_symbol
_atom_type_description
_atom_type_scat_dispersion_real
_atom_type_scat_dispersion_imag
_atom_type_scat_source
C C 0.0033 0.0016 'International Tables Vol C Tables 4.2.6.8 and 6.1.1.4'
H H 0.0000 0.0000 'International Tables Vol C Tables 4.2.6.8 and 6.1.1.4'
Cl Cl 0.1484 0.1585 'International Tables Vol C Tables 4.2.6.8 and 6.1.1.4'
N N 0.0061 0.0033 'International Tables Vol C Tables 4.2.6.8 and 6.1.1.4'
O O 0.0106 0.0060 'International Tables Vol C Tables 4.2.6.8 and 6.1.1.4'
Ru Ru -1.2594 0.8363 'International Tables Vol C Tables 4.2.6.8 and 6.1.1.4'

loop_
_geom_angle_atom_site_label_1
_geom_angle_atom_site_label_2
_geom_angle_atom_site_label_3
_geom_angle
_geom_angle_site_symmetry_1
_geom_angle_site_symmetry_3
_geom_angle_publ_flag
C9 Ru1 Cl1 84.41(5) . . ?
C9 Ru1 C18 104.27(7) . . ?
C9 Ru1 C2 77.28(7) . . ?
C9 Ru1 C17 91.55(7) . . ?
C9 Ru1 C16 107.28(7) . . ?
C9 Ru1 C21 139.64(7) . . ?
C9 Ru1 C20 170.08(7) . . ?
C9 Ru1 C19 138.02(8) . . ?
C18 Ru1 Cl1 168.47(5) . . ?
C18 Ru1 C16 67.65(7) . . ?
C18 Ru1 C21 79.76(7) . . ?
C18 Ru1 C20 67.34(7) . . ?
C2 Ru1 Cl1 89.16(5) . . ?
C2 Ru1 C18 100.05(7) . . ?
C2 Ru1 C17 132.75(7) . . ?
C2 Ru1 C16 167.48(7) . . ?
C2 Ru1 C21 142.46(7) . . ?
C2 Ru1 C20 108.80(7) . . ?
C2 Ru1 C19 90.63(7) . . ?
C17 Ru1 Cl1 135.88(5) . . ?
C17 Ru1 C18 38.08(7) . . ?
C17 Ru1 C16 37.19(7) . . ?
C17 Ru1 C21 66.69(7) . . ?
C17 Ru1 C20 78.56(7) . . ?
C17 Ru1 C19 67.50(7) . . ?
C16 Ru1 Cl1 102.78(5) . . ?
C16 Ru1 C21 36.27(7) . . ?
C16 Ru1 C20 65.15(7) . . ?
C21 Ru1 Cl1 88.72(6) . . ?
C20 Ru1 Cl1 103.23(6) . . ?
C20 Ru1 C21 36.15(8) . . ?
C19 Ru1 Cl1 136.11(5) . . ?
C19 Ru1 C18 37.90(7) . . ?
C19 Ru1 C16 78.20(7) . . ?
C19 Ru1 C21 66.05(8) . . ?
C19 Ru1 C20 36.61(8) . . ?
N2 N1 C9 116.16(14) . . ?
N2 N1 C1 125.80(15) . . ?
C9 N1 C1 117.60(14) . . ?
N2 N3 C15 118.13(15) . . ?
N2 N3 C10 113.68(13) . . ?
C10 N3 C15 128.18(15) . . ?
N3 N2 N1 101.32(13) . . ?
N1 C9 Ru1 116.79(12) . . ?
N1 C9 C10 102.51(15) . . ?
C10 C9 Ru1 140.53(14) . . ?
C5 C4 H4 119.2 . . ?
C3 C4 H4 119.2 . . ?
C3 C4 C5 121.65(16) . . ?
C6 C1 N1 123.60(15) . . ?
C6 C1 C2 125.89(16) . . ?
C2 C1 N1 110.46(16) . . ?
C4 C5 C7 119.80(16) . . ?
C6 C5 C4 117.95(17) . . ?
C6 C5 C7 122.24(16) . . ?
H8A C8 H8B 109.5 . . ?
H8A C8 H8C 109.5 . . ?
H8B C8 H8C 109.5 . . ?
C7 C8 H8A 109.5 . . ?
C7 C8 H8B 109.5 . . ?
C7 C8 H8C 109.5 . . ?
N3 C15 H15A 109.5 . . ?
N3 C15 H15B 109.5 . . ?
N3 C15 H15C 109.5 . . ?
H15A C15 H15B 109.5 . . ?
H15A C15 H15C 109.5 . . ?
H15B C15 H15C 109.5 . . ?
C1 C6 C5 118.47(16) . . ?
C1 C6 H6 120.8 . . ?
C5 C6 H6 120.8 . . ?
C4 C3 H3 118.9 . . ?
C4 C3 C2 122.13(16) . . ?
C2 C3 H3 118.9 . . ?
O1 C7 C5 120.65(17) . . ?
O1 C7 C8 120.61(18) . . ?
C5 C7 C8 118.74(15) . . ?
C17 C18 Ru1 69.81(11) . . ?
C17 C18 C23 123.82(17) . . ?
C23 C18 Ru1 130.34(13) . . ?
C19 C18 Ru1 70.66(11) . . ?
C19 C18 C17 116.31(18) . . ?
C19 C18 C23 119.87(17) . . ?
C1 C2 Ru1 117.75(12) . . ?
C3 C2 Ru1 128.35(13) . . ?
C3 C2 C1 113.90(17) . . ?
Ru1 C17 H17 125.6 . . ?
C18 C17 Ru1 72.11(11) . . ?
C18 C17 H17 119.0 . . ?
C16 C17 Ru1 75.05(11) . . ?
C16 C17 C18 121.97(17) . . ?
C16 C17 H17 119.0 . . ?
N3 C10 C9 106.32(16) . . ?
N3 C10 C11 124.52(15) . . ?
C9 C10 C11 128.87(16) . . ?
C10 C11 H11A 109.2 . . ?
C10 C11 H11B 109.2 . . ?
C10 C11 C12 112.21(17) . . ?
H11A C11 H11B 107.9 . . ?
C12 C11 H11A 109.2 . . ?
C12 C11 H11B 109.2 . . ?
Ru1 C16 H16 132.2 . . ?
C17 C16 Ru1 67.76(11) . . ?
C17 C16 H16 120.0 . . ?
C17 C16 C21 119.90(19) . . ?
C21 C16 Ru1 72.88(12) . . ?
C21 C16 H16 120.1 . . ?
C16 C21 Ru1 70.85(11) . . ?
C16 C21 C22 120.3(2) . . ?
C20 C21 Ru1 71.34(11) . . ?
C20 C21 C16 119.14(19) . . ?
C20 C21 C22 120.54(19) . . ?
C22 C21 Ru1 129.06(15) . . ?
C18 C23 H23 107.7 . . ?
C18 C23 C24 113.52(17) . . ?
C18 C23 C25 109.60(17) . . ?
C24 C23 H23 107.7 . . ?
C24 C23 C25 110.39(19) . . ?
C25 C23 H23 107.7 . . ?
Ru1 C20 H20 132.0 . . ?
C21 C20 Ru1 72.50(11) . . ?
C21 C20 H20 120.0 . . ?
C19 C20 Ru1 68.34(10) . . ?
C19 C20 C21 119.93(18) . . ?
C19 C20 H20 120.0 . . ?
Ru1 C19 H19 126.9 . . ?
C18 C19 Ru1 71.44(10) . . ?
C18 C19 H19 118.7 . . ?
C20 C19 Ru1 75.04(11) . . ?
C20 C19 C18 122.57(18) . . ?
C20 C19 H19 118.7 . . ?
C11 C12 H12A 108.8 . . ?
C11 C12 H12B 108.8 . . ?
H12A C12 H12B 107.7 . . ?
C13 C12 C11 113.7(2) . . ?
C13 C12 H12A 108.8 . . ?
C13 C12 H12B 108.8 . . ?
C23 C24 H24A 109.5 . . ?
C23 C24 H24B 109.5 . . ?
C23 C24 H24C 109.5 . . ?
H24A C24 H24B 109.5 . . ?
H24A C24 H24C 109.5 . . ?
H24B C24 H24C 109.5 . . ?
C12 C13 H13A 108.9 . . ?
C12 C13 H13B 108.9 . . ?
H13A C13 H13B 107.8 . . ?
C14 C13 C12 113.16(19) . . ?
C14 C13 H13A 108.9 . . ?
C14 C13 H13B 108.9 . . ?
C21 C22 H22A 109.5 . . ?
C21 C22 H22B 109.5 . . ?
C21 C22 H22C 109.5 . . ?
H22A C22 H22B 109.5 . . ?
H22A C22 H22C 109.5 . . ?
H22B C22 H22C 109.5 . . ?
C23 C25 H25A 109.5 . . ?
C23 C25 H25B 109.5 . . ?
C23 C25 H25C 109.5 . . ?
H25A C25 H25B 109.5 . . ?
H25A C25 H25C 109.5 . . ?
H25B C25 H25C 109.5 . . ?
C13 C14 H14A 109.5 . . ?
C13 C14 H14B 109.5 . . ?
C13 C14 H14C 109.5 . . ?
H14A C14 H14B 109.5 . . ?
H14A C14 H14C 109.5 . . ?
H14B C14 H14C 109.5 . . ?

loop_
_geom_bond_atom_site_label_1
_geom_bond_atom_site_label_2
_geom_bond_distance
_geom_bond_site_symmetry_2
_geom_bond_publ_flag
Ru1 Cl1 2.4108(5) . ?
Ru1 C9 2.0278(17) . ?
Ru1 C18 2.1970(19) . ?
Ru1 C2 2.0602(19) . ?
Ru1 C17 2.1669(19) . ?
Ru1 C16 2.262(2) . ?
Ru1 C21 2.2882(19) . ?
Ru1 C20 2.2731(18) . ?
Ru1 C19 2.1867(18) . ?
O1 C7 1.219(2) . ?
N1 N2 1.3380(19) . ?
N1 C9 1.361(2) . ?
N1 C1 1.427(2) . ?
N3 N2 1.334(2) . ?
N3 C15 1.468(2) . ?
N3 C10 1.362(2) . ?
C9 C10 1.388(2) . ?
C4 H4 0.9300 . ?
C4 C5 1.405(2) . ?
C4 C3 1.383(3) . ?
C1 C6 1.373(3) . ?
C1 C2 1.408(2) . ?
C5 C6 1.402(2) . ?
C5 C7 1.484(3) . ?
C8 H8A 0.9600 . ?
C8 H8B 0.9600 . ?
C8 H8C 0.9600 . ?
C8 C7 1.504(3) . ?
C15 H15A 0.9600 . ?
C15 H15B 0.9600 . ?
C15 H15C 0.9600 . ?
C6 H6 0.9300 . ?
C3 H3 0.9300 . ?
C3 C2 1.407(2) . ?
C18 C17 1.424(3) . ?
C18 C23 1.513(3) . ?
C18 C19 1.424(3) . ?
C17 H17 0.9300 . ?
C17 C16 1.415(3) . ?
C10 C11 1.488(3) . ?
C11 H11A 0.9700 . ?
C11 H11B 0.9700 . ?
C11 C12 1.530(3) . ?
C16 H16 0.9300 . ?
C16 C21 1.416(3) . ?
C21 C20 1.415(3) . ?
C21 C22 1.498(3) . ?
C23 H23 0.9800 . ?
C23 C24 1.525(3) . ?
C23 C25 1.531(3) . ?
C20 H20 0.9300 . ?
C20 C19 1.403(3) . ?
C19 H19 0.9300 . ?
C12 H12A 0.9700 . ?
C12 H12B 0.9700 . ?
C12 C13 1.525(3) . ?
C24 H24A 0.9600 . ?
C24 H24B 0.9600 . ?
C24 H24C 0.9600 . ?
C13 H13A 0.9700 . ?
C13 H13B 0.9700 . ?
C13 C14 1.512(3) . ?
C22 H22A 0.9600 . ?
C22 H22B 0.9600 . ?
C22 H22C 0.9600 . ?
C25 H25A 0.9600 . ?
C25 H25B 0.9600 . ?
C25 H25C 0.9600 . ?
C14 H14A 0.9600 . ?
C14 H14B 0.9600 . ?
C14 H14C 0.9600 . ?

loop_
_geom_torsion_atom_site_label_1
_geom_torsion_atom_site_label_2
_geom_torsion_atom_site_label_3
_geom_torsion_atom_site_label_4
_geom_torsion
_geom_torsion_site_symmetry_1
_geom_torsion_site_symmetry_2
_geom_torsion_site_symmetry_3
_geom_torsion_site_symmetry_4
_geom_torsion_publ_flag
Ru1 C9 C10 N3 175.25(17) . . . . ?
Ru1 C9 C10 C11 1.3(4) . . . . ?
Ru1 C18 C17 C16 -58.59(16) . . . . ?
Ru1 C18 C23 C24 -68.6(2) . . . . ?
Ru1 C18 C23 C25 167.49(16) . . . . ?
Ru1 C18 C19 C20 57.49(17) . . . . ?
Ru1 C17 C16 C21 -52.99(16) . . . . ?
Ru1 C16 C21 C20 -54.46(17) . . . . ?
Ru1 C16 C21 C22 124.73(19) . . . . ?
Ru1 C21 C20 C19 -51.10(17) . . . . ?
Ru1 C20 C19 C18 -55.84(17) . . . . ?
Cl1 Ru1 C9 N1 93.62(13) . . . . ?
Cl1 Ru1 C9 C10 -80.6(2) . . . . ?
Cl1 Ru1 C18 C17 64.3(3) . . . . ?
Cl1 Ru1 C18 C23 -177.92(15) . . . . ?
Cl1 Ru1 C18 C19 -64.7(3) . . . . ?
Cl1 Ru1 C2 C1 -86.78(14) . . . . ?
Cl1 Ru1 C2 C3 92.17(17) . . . . ?
Cl1 Ru1 C17 C18 -165.01(8) . . . . ?
Cl1 Ru1 C17 C16 -33.55(13) . . . . ?
Cl1 Ru1 C16 C17 156.76(10) . . . . ?
Cl1 Ru1 C16 C21 -69.65(12) . . . . ?
Cl1 Ru1 C21 C16 113.85(11) . . . . ?
Cl1 Ru1 C21 C20 -114.75(12) . . . . ?
Cl1 Ru1 C21 C22 -0.1(2) . . . . ?
Cl1 Ru1 C20 C21 68.86(12) . . . . ?
Cl1 Ru1 C20 C19 -157.66(11) . . . . ?
Cl1 Ru1 C19 C18 164.90(9) . . . . ?
Cl1 Ru1 C19 C20 32.25(16) . . . . ?
N1 C9 C10 N3 0.5(2) . . . . ?
N1 C9 C10 C11 -173.42(19) . . . . ?
N1 C1 C6 C5 178.27(16) . . . . ?
N1 C1 C2 Ru1 1.1(2) . . . . ?
N1 C1 C2 C3 -178.01(16) . . . . ?
N3 C10 C11 C12 -75.0(2) . . . . ?
N2 N1 C9 Ru1 -176.63(12) . . . . ?
N2 N1 C9 C10 -0.4(2) . . . . ?
N2 N1 C1 C6 -3.5(3) . . . . ?
N2 N1 C1 C2 173.79(16) . . . . ?
N2 N3 C10 C9 -0.5(2) . . . . ?
N2 N3 C10 C11 173.73(17) . . . . ?
C9 Ru1 C18 C17 -73.77(12) . . . . ?
C9 Ru1 C18 C23 43.99(18) . . . . ?
C9 Ru1 C18 C19 157.21(12) . . . . ?
C9 Ru1 C2 C1 -2.32(14) . . . . ?
C9 Ru1 C2 C3 176.62(19) . . . . ?
C9 Ru1 C17 C18 111.43(11) . . . . ?
C9 Ru1 C17 C16 -117.12(11) . . . . ?
C9 Ru1 C16 C17 68.72(12) . . . . ?
C9 Ru1 C16 C21 -157.70(12) . . . . ?
C9 Ru1 C21 C16 34.03(18) . . . . ?
C9 Ru1 C21 C20 165.44(12) . . . . ?
C9 Ru1 C21 C22 -79.9(2) . . . . ?
C9 Ru1 C20 C21 -70.9(5) . . . . ?
C9 Ru1 C20 C19 62.6(5) . . . . ?
C9 Ru1 C19 C18 -34.14(17) . . . . ?
C9 Ru1 C19 C20 -166.78(12) . . . . ?
C9 N1 N2 N3 0.1(2) . . . . ?
C9 N1 C1 C6 -175.63(17) . . . . ?
C9 N1 C1 C2 1.7(2) . . . . ?
C9 C10 C11 C12 97.9(2) . . . . ?
C4 C5 C6 C1 -0.6(3) . . . . ?
C4 C5 C7 O1 4.4(3) . . . . ?
C4 C5 C7 C8 -176.23(17) . . . . ?
C4 C3 C2 Ru1 -179.51(15) . . . . ?
C4 C3 C2 C1 -0.5(3) . . . . ?
C1 N1 N2 N3 -172.14(16) . . . . ?
C1 N1 C9 Ru1 -3.8(2) . . . . ?
C1 N1 C9 C10 172.50(15) . . . . ?
C5 C4 C3 C2 1.2(3) . . . . ?
C15 N3 N2 N1 179.12(16) . . . . ?
C15 N3 C10 C9 -179.20(18) . . . . ?
C15 N3 C10 C11 -4.9(3) . . . . ?
C6 C1 C2 Ru1 178.34(15) . . . . ?
C6 C1 C2 C3 -0.8(3) . . . . ?
C6 C5 C7 O1 -174.47(18) . . . . ?
C6 C5 C7 C8 4.9(3) . . . . ?
C3 C4 C5 C6 -0.6(3) . . . . ?
C3 C4 C5 C7 -179.50(18) . . . . ?
C7 C5 C6 C1 178.27(17) . . . . ?
C18 Ru1 C9 N1 -94.08(14) . . . . ?
C18 Ru1 C9 C10 91.7(2) . . . . ?
C18 Ru1 C2 C1 100.19(15) . . . . ?
C18 Ru1 C2 C3 -80.86(18) . . . . ?
C18 Ru1 C17 C16 131.46(16) . . . . ?
C18 Ru1 C16 C17 -29.98(11) . . . . ?
C18 Ru1 C16 C21 103.60(13) . . . . ?
C18 Ru1 C21 C16 -66.00(12) . . . . ?
C18 Ru1 C21 C20 65.41(13) . . . . ?
C18 Ru1 C21 C22 -180.0(2) . . . . ?
C18 Ru1 C20 C21 -104.16(14) . . . . ?
C18 Ru1 C20 C19 29.32(12) . . . . ?
C18 Ru1 C19 C20 -132.64(18) . . . . ?
C18 C17 C16 Ru1 57.21(16) . . . . ?
C18 C17 C16 C21 4.2(3) . . . . ?
C2 Ru1 C9 N1 3.22(13) . . . . ?
C2 Ru1 C9 C10 -171.0(2) . . . . ?
C2 Ru1 C18 C17 -153.08(11) . . . . ?
C2 Ru1 C18 C23 -35.32(18) . . . . ?
C2 Ru1 C18 C19 77.91(12) . . . . ?
C2 Ru1 C17 C18 37.38(14) . . . . ?
C2 Ru1 C17 C16 168.84(10) . . . . ?
C2 Ru1 C16 C17 -41.0(4) . . . . ?
C2 Ru1 C16 C21 92.6(3) . . . . ?
C2 Ru1 C21 C16 -159.19(12) . . . . ?
C2 Ru1 C21 C20 -27.79(19) . . . . ?
C2 Ru1 C21 C22 86.8(2) . . . . ?
C2 Ru1 C20 C21 162.54(12) . . . . ?
C2 Ru1 C20 C19 -63.99(13) . . . . ?
C2 Ru1 C19 C18 -105.66(12) . . . . ?
C2 Ru1 C19 C20 121.70(13) . . . . ?
C2 C1 C6 C5 1.4(3) . . . . ?
C17 Ru1 C9 N1 -130.41(14) . . . . ?
C17 Ru1 C9 C10 55.3(2) . . . . ?
C17 Ru1 C18 C23 117.8(2) . . . . ?
C17 Ru1 C18 C19 -129.01(17) . . . . ?
C17 Ru1 C2 C1 77.84(17) . . . . ?
C17 Ru1 C2 C3 -103.21(18) . . . . ?
C17 Ru1 C16 C21 133.59(17) . . . . ?
C17 Ru1 C21 C16 -28.48(12) . . . . ?
C17 Ru1 C21 C20 102.93(14) . . . . ?
C17 Ru1 C21 C22 -142.4(2) . . . . ?
C17 Ru1 C20 C21 -65.96(13) . . . . ?
C17 Ru1 C20 C19 67.52(13) . . . . ?
C17 Ru1 C19 C18 31.24(11) . . . . ?
C17 Ru1 C19 C20 -101.40(13) . . . . ?
C17 C18 C23 C24 22.8(3) . . . . ?
C17 C18 C23 C25 -101.1(2) . . . . ?
C17 C18 C19 Ru1 -54.44(15) . . . . ?
C17 C18 C19 C20 3.0(3) . . . . ?
C17 C16 C21 Ru1 50.66(16) . . . . ?
C17 C16 C21 C20 -3.8(3) . . . . ?
C17 C16 C21 C22 175.39(18) . . . . ?
C10 N3 N2 N1 0.3(2) . . . . ?
C10 C11 C12 C13 -169.19(17) . . . . ?
C11 C12 C13 C14 70.2(3) . . . . ?
C16 Ru1 C9 N1 -164.71(13) . . . . ?
C16 Ru1 C9 C10 21.0(2) . . . . ?
C16 Ru1 C18 C17 29.33(11) . . . . ?
C16 Ru1 C18 C23 147.09(19) . . . . ?
C16 Ru1 C18 C19 -99.68(13) . . . . ?
C16 Ru1 C2 C1 110.5(3) . . . . ?
C16 Ru1 C2 C3 -70.5(4) . . . . ?
C16 Ru1 C17 C18 -131.46(16) . . . . ?
C16 Ru1 C21 C20 131.40(19) . . . . ?
C16 Ru1 C21 C22 -114.0(2) . . . . ?
C16 Ru1 C20 C21 -29.27(12) . . . . ?
C16 Ru1 C20 C19 104.20(14) . . . . ?
C16 Ru1 C19 C18 68.66(12) . . . . ?
C16 Ru1 C19 C20 -63.99(13) . . . . ?
C16 C21 C20 Ru1 54.22(16) . . . . ?
C16 C21 C20 C19 3.1(3) . . . . ?
C21 Ru1 C9 N1 175.01(12) . . . . ?
C21 Ru1 C9 C10 0.7(3) . . . . ?
C21 Ru1 C18 C17 65.08(11) . . . . ?
C21 Ru1 C18 C23 -177.16(18) . . . . ?
C21 Ru1 C18 C19 -63.93(12) . . . . ?
C21 Ru1 C2 C1 -173.58(13) . . . . ?
C21 Ru1 C2 C3 5.4(2) . . . . ?
C21 Ru1 C17 C18 -103.65(12) . . . . ?
C21 Ru1 C17 C16 27.81(11) . . . . ?
C21 Ru1 C16 C17 -133.59(17) . . . . ?
C21 Ru1 C20 C19 133.48(19) . . . . ?
C21 Ru1 C19 C18 104.71(13) . . . . ?
C21 Ru1 C19 C20 -27.93(12) . . . . ?
C21 C20 C19 Ru1 52.99(17) . . . . ?
C21 C20 C19 C18 -2.8(3) . . . . ?
C23 C18 C17 Ru1 -125.72(18) . . . . ?
C23 C18 C17 C16 175.69(18) . . . . ?
C23 C18 C19 Ru1 126.12(17) . . . . ?
C23 C18 C19 C20 -176.39(18) . . . . ?
C20 Ru1 C9 N1 -125.6(4) . . . . ?
C20 Ru1 C9 C10 60.2(5) . . . . ?
C20 Ru1 C18 C17 100.62(12) . . . . ?
C20 Ru1 C18 C23 -141.61(19) . . . . ?
C20 Ru1 C18 C19 -28.39(12) . . . . ?
C20 Ru1 C2 C1 169.53(14) . . . . ?
C20 Ru1 C2 C3 -11.5(2) . . . . ?
C20 Ru1 C17 C18 -67.73(11) . . . . ?
C20 Ru1 C17 C16 63.73(11) . . . . ?
C20 Ru1 C16 C17 -104.40(12) . . . . ?
C20 Ru1 C16 C21 29.19(12) . . . . ?
C20 Ru1 C21 C16 -131.40(19) . . . . ?
C20 Ru1 C21 C22 114.6(2) . . . . ?
C20 Ru1 C19 C18 132.64(18) . . . . ?
C19 Ru1 C9 N1 -73.25(18) . . . . ?
C19 Ru1 C9 C10 112.5(2) . . . . ?
C19 Ru1 C18 C17 129.01(17) . . . . ?
C19 Ru1 C18 C23 -113.2(2) . . . . ?
C19 Ru1 C2 C1 137.11(15) . . . . ?
C19 Ru1 C2 C3 -43.95(18) . . . . ?
C19 Ru1 C17 C18 -31.11(11) . . . . ?
C19 Ru1 C17 C16 100.35(12) . . . . ?
C19 Ru1 C16 C17 -68.20(11) . . . . ?
C19 Ru1 C16 C21 65.39(12) . . . . ?
C19 Ru1 C21 C16 -103.13(13) . . . . ?
C19 Ru1 C21 C20 28.27(12) . . . . ?
C19 Ru1 C21 C22 142.9(2) . . . . ?
C19 Ru1 C20 C21 -133.48(19) . . . . ?
C19 C18 C17 Ru1 54.87(15) . . . . ?
C19 C18 C17 C16 -3.7(3) . . . . ?
C19 C18 C23 C24 -157.80(18) . . . . ?
C19 C18 C23 C25 78.3(2) . . . . ?
C22 C21 C20 Ru1 -124.96(19) . . . . ?
C22 C21 C20 C19 -176.06(19) . . . . ?
